data_4003171
loop_
_publ_author_name
'Khatua, Sajal'
'Goswami, Soumyabrata'
'Biswas, Soumava'
'Tomar, Kapil'
'Jena, Himanshu Sekhar'
'Konar, Sanjit'

_publ_section_title
;
 Stable Multiresponsive Luminescent MOF for Colorimetric Detection of
 Small Molecules in Selective and Reversible Manner
;
_journal_issue 15
_journal_name_full 'Chemistry of Materials'
_journal_page_first 5349
_journal_paper_doi 10.1021/acs.chemmater.5b01773
_journal_volume 27
_journal_year 2015
_chemical_formula_moiety '2(C22 H17 Cu I N3 O), 2(C4 H7 N2 O), C'
_chemical_formula_sum 'C53 H48 Cu2 I2 N10 O4'
_chemical_formula_weight 1269.91
_space_group_IT_number 15
_space_group_name_Hall '-C 2yc'
_space_group_name_H-M_alt 'C 1 2/c 1'
_symmetry_cell_setting monoclinic
_symmetry_space_group_name_Hall '-C 2yc'
_symmetry_space_group_name_H-M 'C 1 2/c 1'
_atom_sites_solution_hydrogens geom
_atom_sites_solution_primary direct
_atom_sites_solution_secondary difmap
_audit_creation_method SHELXL-97
_cell_angle_alpha 90.00
_cell_angle_beta 113.418(5)
_cell_angle_gamma 90.00
_cell_formula_units_Z 4
_cell_length_a 24.448(3)
_cell_length_b 12.4621(12)
_cell_length_c 17.8907(19)
_cell_measurement_reflns_used 120
_cell_measurement_temperature 130(2)
_cell_measurement_theta_max 27.56
_cell_measurement_theta_min 2.27
_cell_volume 5001.8(10)
_computing_cell_refinement 'Bruker Kappa Apex'
_computing_data_collection 'Bruker Kappa Apex'
_computing_data_reduction 'Bruker SAINT'
_computing_molecular_graphics 'Bruker SHELXTL'
_computing_publication_material 'Bruker SHELXTL'
_computing_structure_refinement 'SHELXL-97 (Sheldrick, 2008)'
_computing_structure_solution 'SHELXS-97 (Sheldrick, 2008)'
_diffrn_ambient_temperature 130(2)
_diffrn_measured_fraction_theta_full 0.994
_diffrn_measured_fraction_theta_max 0.994
_diffrn_measurement_device_type 'CCD area detector'
_diffrn_measurement_method 'phi omega scans'
_diffrn_radiation_monochromator graphite
_diffrn_radiation_source 'fine-focus sealed tube'
_diffrn_radiation_type MoK\a
_diffrn_radiation_wavelength 0.71073
_diffrn_reflns_av_R_equivalents 0.0453
_diffrn_reflns_av_sigmaI/netI 0.0384
_diffrn_reflns_limit_h_max 20
_diffrn_reflns_limit_h_min -29
_diffrn_reflns_limit_k_max 14
_diffrn_reflns_limit_k_min -14
_diffrn_reflns_limit_l_max 21
_diffrn_reflns_limit_l_min -18
_diffrn_reflns_number 17813
_diffrn_reflns_theta_full 25.00
_diffrn_reflns_theta_max 25.00
_diffrn_reflns_theta_min 1.82
_exptl_absorpt_coefficient_mu 2.142
_exptl_absorpt_correction_T_max 0.710
_exptl_absorpt_correction_T_min 0.604
_exptl_absorpt_correction_type multi-scan
_exptl_absorpt_process_details '(SADABS; Bruker, 2000)'
_exptl_crystal_colour orange
_exptl_crystal_density_diffrn 1.686
_exptl_crystal_density_method 'not measured'
_exptl_crystal_description block
_exptl_crystal_F_000 2528
_exptl_crystal_size_max 0.24
_exptl_crystal_size_mid 0.20
_exptl_crystal_size_min 0.16
_refine_diff_density_max 1.244
_refine_diff_density_min -0.933
_refine_diff_density_rms 0.168
_refine_ls_extinction_method none
_refine_ls_goodness_of_fit_ref 1.089
_refine_ls_hydrogen_treatment constr
_refine_ls_matrix_type full
_refine_ls_number_parameters 324
_refine_ls_number_reflns 4291
_refine_ls_number_restraints 0
_refine_ls_restrained_S_all 1.089
_refine_ls_R_factor_all 0.0576
_refine_ls_R_factor_gt 0.0515
_refine_ls_shift/su_max 0.012
_refine_ls_shift/su_mean 0.014
_refine_ls_structure_factor_coef Fsqd
_refine_ls_weighting_details 'calc w=1/[\s^2^(Fo^2^)+(0.1128P)^2^+34.9046P] where P=(Fo^2^+2Fc^2^)/3'
_refine_ls_weighting_scheme calc
_refine_ls_wR_factor_gt 0.1683
_refine_ls_wR_factor_ref 0.1768
_reflns_number_gt 3815
_reflns_number_total 4291
_reflns_threshold_expression >2sigma(I)
_cod_data_source_file cm5b01773_si_002.cif
_cod_data_source_block complex_1
_cod_depositor_comments
;
The following automatic conversions were performed:

data item '_symmetry_cell_setting' value 'MONOCLINIC' was changed to
'monoclinic' in accordance with the
/home/saulius/struct/COD-crude-data/automatic-downloads/DataCite-retrospective/ACS/depositions/lib/dictionaries/cif_core.dic
dictionary named 'cif_core.dic' version 2.4.2 last updated on
2011-04-26.

Automatic conversion script
Id: cif_fix_values 6909 2019-04-08 15:41:33Z antanas 
;
_cod_original_cell_volume 5001.9(9)
_cod_original_sg_symbol_H-M 'C 2/c'
_cod_database_code 4003171

loop_
_symmetry_equiv_pos_as_xyz
'x, y, z'
'-x, y, -z+1/2'
'x+1/2, y+1/2, z'
'-x+1/2, y+1/2, -z+1/2'
'-x, -y, -z'
'x, -y, z-1/2'
'-x+1/2, -y+1/2, -z'
'x+1/2, -y+1/2, z-1/2'

loop_
_atom_site_label
_atom_site_type_symbol
_atom_site_fract_x
_atom_site_fract_y
_atom_site_fract_z
_atom_site_U_iso_or_equiv
_atom_site_adp_type
_atom_site_occupancy
_atom_site_symmetry_multiplicity
_atom_site_calc_flag
_atom_site_refinement_flags
I1 I 0.040685(17) -0.14932(4) 0.46259(2) 0.0342(2) Uani 1 1 d .
Cu1 Cu -0.00099(3) 0.05083(6) 0.43611(4) 0.0315(2) Uani 1 1 d .
C6 C 0.2324(3) 0.6450(5) 0.4022(3) 0.0269(12) Uani 1 1 d .
N2 N 0.2503(2) 0.3830(4) 0.5673(3) 0.0267(10) Uani 1 1 d .
C13 C 0.3402(2) 0.4551(5) 0.6679(4) 0.0293(13) Uani 1 1 d .
C10 C 0.2855(2) 0.5497(5) 0.5353(3) 0.0251(12) Uani 1 1 d .
H10 H 0.3138 0.6042 0.5521 0.030 Uiso 1 1 calc R
C5 C 0.2807(3) 0.7063(5) 0.4064(4) 0.0303(13) Uani 1 1 d .
H5 H 0.3176 0.6929 0.4480 0.036 Uiso 1 1 calc R
C8 C 0.2044(2) 0.3868(5) 0.4940(3) 0.0255(12) Uani 1 1 d .
C15 C 0.1593(2) 0.2998(5) 0.4763(4) 0.0269(12) Uani 1 1 d .
C18 C 0.1179(3) 0.1499(6) 0.5201(4) 0.0369(15) Uani 1 1 d .
H18 H 0.1213 0.1009 0.5609 0.044 Uiso 1 1 calc R
C17 C 0.1620(3) 0.2257(5) 0.5355(4) 0.0324(14) Uani 1 1 d .
H17 H 0.1938 0.2273 0.5861 0.039 Uiso 1 1 calc R
C11 C 0.2902(2) 0.4621(5) 0.5863(3) 0.0277(12) Uani 1 1 d .
C7 C 0.2383(3) 0.5554(5) 0.4591(3) 0.0268(12) Uani 1 1 d .
C12 C 0.3899(3) 0.5223(6) 0.6899(4) 0.0349(14) Uani 1 1 d .
H12 H 0.3933 0.5712 0.6527 0.042 Uiso 1 1 calc R
C1 C 0.2760(3) 0.7869(5) 0.3510(4) 0.0351(14) Uani 1 1 d .
H1 H 0.3092 0.8272 0.3557 0.042 Uiso 1 1 calc R
C4 C 0.1770(3) 0.6693(6) 0.3403(4) 0.0416(16) Uani 1 1 d .
H4 H 0.1432 0.6318 0.3372 0.050 Uiso 1 1 calc R
C3 C 0.1720(3) 0.7478(6) 0.2842(4) 0.0464(17) Uani 1 1 d .
H3 H 0.1351 0.7617 0.2427 0.056 Uiso 1 1 calc R
C2 C 0.2211(3) 0.8065(6) 0.2886(4) 0.0376(15) Uani 1 1 d .
C14 C 0.3388(3) 0.3827(5) 0.7257(4) 0.0349(14) Uani 1 1 d .
H14 H 0.3069 0.3356 0.7134 0.042 Uiso 1 1 calc R
C16 C 0.1117(3) 0.2893(6) 0.4017(4) 0.0394(15) Uani 1 1 d .
H16 H 0.1089 0.3342 0.3588 0.047 Uiso 1 1 calc R
C19 C 0.0694(3) 0.2138(5) 0.3909(4) 0.0375(15) Uani 1 1 d .
H19 H 0.0377 0.2104 0.3403 0.045 Uiso 1 1 calc R
N1 N 0.0699(2) 0.1430(4) 0.4487(3) 0.0296(11) Uani 1 1 d .
C20 C 0.1983(2) 0.4690(5) 0.4387(3) 0.0263(12) Uani 1 1 d .
H20 H 0.1672 0.4667 0.3875 0.032 Uiso 1 1 calc R
O1 O 0.2108(3) 0.8836(5) 0.2293(3) 0.0528(14) Uani 1 1 d .
N3 N -0.0682(2) 0.0524(4) 0.3240(3) 0.0336(12) Uani 1 1 d .
C21 C -0.1147(3) 0.1192(6) 0.3020(4) 0.0406(16) Uani 1 1 d .
H21 H -0.1160 0.1694 0.3397 0.049 Uiso 1 1 calc R
C22 C -0.0664(3) -0.0151(6) 0.2672(4) 0.0373(15) Uani 1 1 d .
H22 H -0.0335 -0.0601 0.2808 0.045 Uiso 1 1 calc R
C23 C 0.2600(4) 0.9543(8) 0.2380(6) 0.071(3) Uani 1 1 d .
H23A H 0.2733 0.9899 0.2898 0.107 Uiso 1 1 calc R
H23B H 0.2471 1.0067 0.1952 0.107 Uiso 1 1 calc R
H23C H 0.2922 0.9130 0.2348 0.107 Uiso 1 1 calc R
N4 N 0.9234(7) 0.4778(11) 0.4033(8) 0.120(4) Uani 1 1 d .
C26 C 0.9126(11) 0.5841(15) 0.3781(13) 0.160(8) Uani 1 1 d .
H26A H 0.8731 0.6039 0.3721 0.240 Uiso 1 1 calc R
H26B H 0.9161 0.5922 0.3269 0.240 Uiso 1 1 calc R
H26C H 0.9412 0.6296 0.4180 0.240 Uiso 1 1 calc R
C27 C 0.9213(9) 0.4564(15) 0.4803(11) 0.139(6) Uani 1 1 d .
H27A H 0.8807 0.4577 0.4749 0.208 Uiso 1 1 calc R
H27B H 0.9437 0.5101 0.5187 0.208 Uiso 1 1 calc R
H27C H 0.9382 0.3870 0.4991 0.208 Uiso 1 1 calc R
C28 C 0.9364(8) 0.406(2) 0.3495(16) 0.180(13) Uani 1 1 d .
H28 H 0.9583 0.3442 0.3709 0.216 Uiso 1 1 calc R
O3 O 0.9197(7) 0.4238(11) 0.2772(8) 0.148(5) Uani 1 1 d .
N5 N 0.9776(17) 0.508(4) 0.342(6) 0.62(8) Uani 1 1 d .
C36 C 0.0000 0.696(4) 0.2500 1.02(11) Uani 1 2 d S
C35 C 1.024(2) 0.552(4) 0.359(6) 0.54(7) Uani 1 1 d .

loop_
_atom_site_aniso_label
_atom_site_aniso_U_11
_atom_site_aniso_U_22
_atom_site_aniso_U_33
_atom_site_aniso_U_23
_atom_site_aniso_U_13
_atom_site_aniso_U_12
I1 0.0257(3) 0.0405(3) 0.0369(3) -0.00614(16) 0.0130(2) 0.00285(15)
Cu1 0.0181(4) 0.0416(5) 0.0303(4) -0.0075(3) 0.0050(3) -0.0033(3)
C6 0.027(3) 0.030(3) 0.022(3) -0.001(2) 0.008(2) 0.005(2)
N2 0.021(2) 0.033(3) 0.025(2) 0.003(2) 0.0087(19) 0.002(2)
C13 0.018(3) 0.041(3) 0.027(3) 0.000(3) 0.007(2) 0.001(3)
C10 0.021(3) 0.027(3) 0.026(3) 0.000(2) 0.008(2) 0.002(2)
C5 0.035(3) 0.030(3) 0.029(3) 0.002(2) 0.016(3) 0.006(3)
C8 0.017(3) 0.034(3) 0.025(3) -0.006(2) 0.008(2) -0.001(2)
C15 0.017(3) 0.032(3) 0.031(3) -0.004(2) 0.008(2) -0.001(2)
C18 0.024(3) 0.058(4) 0.026(3) 0.007(3) 0.007(3) -0.003(3)
C17 0.018(3) 0.048(4) 0.026(3) 0.004(3) 0.003(2) -0.004(3)
C11 0.023(3) 0.035(3) 0.024(3) 0.002(2) 0.009(2) 0.002(2)
C7 0.030(3) 0.026(3) 0.026(3) 0.003(2) 0.013(2) 0.008(2)
C12 0.026(3) 0.050(4) 0.026(3) 0.011(3) 0.008(2) -0.003(3)
C1 0.039(4) 0.032(3) 0.042(3) 0.005(3) 0.025(3) 0.008(3)
C4 0.034(4) 0.044(4) 0.036(4) 0.008(3) 0.003(3) -0.004(3)
C3 0.041(4) 0.050(4) 0.033(3) 0.009(3) -0.001(3) 0.004(3)
C2 0.051(4) 0.038(4) 0.031(3) 0.008(3) 0.023(3) 0.014(3)
C14 0.027(3) 0.038(3) 0.031(3) 0.006(3) 0.003(3) -0.008(3)
C16 0.038(4) 0.042(4) 0.027(3) 0.006(3) 0.001(3) -0.005(3)
C19 0.035(4) 0.039(4) 0.024(3) 0.002(3) -0.004(3) 0.002(3)
N1 0.020(2) 0.036(3) 0.029(3) -0.005(2) 0.005(2) 0.001(2)
C20 0.021(3) 0.034(3) 0.021(3) -0.001(2) 0.005(2) 0.002(2)
O1 0.066(4) 0.060(3) 0.037(3) 0.023(2) 0.027(3) 0.015(3)
N3 0.017(2) 0.044(3) 0.030(3) -0.010(2) 0.000(2) -0.001(2)
C21 0.030(3) 0.047(4) 0.031(3) -0.016(3) -0.002(3) 0.006(3)
C22 0.017(3) 0.057(4) 0.031(3) -0.009(3) 0.002(2) 0.010(3)
C23 0.075(6) 0.074(6) 0.090(7) 0.054(5) 0.061(5) 0.024(5)
N4 0.165(12) 0.098(9) 0.101(8) -0.003(7) 0.055(8) 0.000(8)
C26 0.23(2) 0.099(12) 0.149(16) 0.015(11) 0.075(16) 0.033(14)
C27 0.186(18) 0.126(14) 0.112(12) 0.001(10) 0.067(12) 0.028(13)
C28 0.111(14) 0.18(2) 0.19(2) -0.127(19) -0.004(14) 0.035(13)
O3 0.218(13) 0.150(11) 0.104(8) -0.044(8) 0.096(9) -0.006(10)
N5 0.14(3) 0.31(5) 1.3(2) 0.04(9) 0.18(6) -0.01(3)
C36 2.0(2) 0.19(4) 2.0(2) 0.000 2.0(2) 0.000
C35 0.17(4) 0.32(6) 1.10(19) -0.40(9) 0.21(7) -0.08(4)

loop_
_atom_type_symbol
_atom_type_description
_atom_type_scat_dispersion_real
_atom_type_scat_dispersion_imag
_atom_type_scat_source
C C 0.0033 0.0016 'International Tables Vol C Tables 4.2.6.8 and 6.1.1.4'
H H 0.0000 0.0000 'International Tables Vol C Tables 4.2.6.8 and 6.1.1.4'
N N 0.0061 0.0033 'International Tables Vol C Tables 4.2.6.8 and 6.1.1.4'
O O 0.0106 0.0060 'International Tables Vol C Tables 4.2.6.8 and 6.1.1.4'
Cu Cu 0.3201 1.2651 'International Tables Vol C Tables 4.2.6.8 and 6.1.1.4'
I I -0.4742 1.8119 'International Tables Vol C Tables 4.2.6.8 and 6.1.1.4'

loop_
_geom_angle_atom_site_label_1
_geom_angle_atom_site_label_2
_geom_angle_atom_site_label_3
_geom_angle
_geom_angle_site_symmetry_1
_geom_angle_site_symmetry_3
Cu1 I1 Cu1 58.26(3) . 5_556
N1 Cu1 N3 115.3(2) . .
N1 Cu1 Cu1 117.71(15) . 5_556
N3 Cu1 Cu1 126.92(16) . 5_556
N1 Cu1 I1 105.23(15) . .
N3 Cu1 I1 106.70(16) . .
Cu1 Cu1 I1 60.98(3) 5_556 .
N1 Cu1 I1 100.97(14) . 5_556
N3 Cu1 I1 107.30(15) . 5_556
Cu1 Cu1 I1 60.76(3) 5_556 5_556
I1 Cu1 I1 121.74(3) . 5_556
C5 C6 C4 117.4(6) . .
C5 C6 C7 122.2(5) . .
C4 C6 C7 120.4(6) . .
C11 N2 C8 117.7(5) . .
C14 C13 C12 117.3(5) . .
C14 C13 C11 121.1(5) . .
C12 C13 C11 121.6(5) . .
C7 C10 C11 120.0(5) . .
C7 C10 H10 120.0 . .
C11 C10 H10 120.0 . .
C6 C5 C1 122.5(6) . .
C6 C5 H5 118.8 . .
C1 C5 H5 118.8 . .
N2 C8 C20 122.1(5) . .
N2 C8 C15 116.2(5) . .
C20 C8 C15 121.7(5) . .
C17 C15 C16 116.1(6) . .
C17 C15 C8 121.1(5) . .
C16 C15 C8 122.8(6) . .
N1 C18 C17 123.4(6) . .
N1 C18 H18 118.3 . .
C17 C18 H18 118.3 . .
C18 C17 C15 120.5(5) . .
C18 C17 H17 119.7 . .
C15 C17 H17 119.7 . .
N2 C11 C10 123.3(5) . .
N2 C11 C13 116.1(5) . .
C10 C11 C13 120.6(5) . .
C10 C7 C20 115.8(5) . .
C10 C7 C6 121.8(5) . .
C20 C7 C6 122.3(5) . .
C22 C12 C13 119.0(6) 8_556 .
C22 C12 H12 120.5 8_556 .
C13 C12 H12 120.5 . .
C2 C1 C5 118.9(6) . .
C2 C1 H1 120.5 . .
C5 C1 H1 120.5 . .
C3 C4 C6 120.6(7) . .
C3 C4 H4 119.7 . .
C6 C4 H4 119.7 . .
C4 C3 C2 120.9(6) . .
C4 C3 H3 119.5 . .
C2 C3 H3 119.5 . .
O1 C2 C3 115.8(6) . .
O1 C2 C1 124.5(7) . .
C3 C2 C1 119.7(6) . .
C21 C14 C13 119.5(6) 8_556 .
C21 C14 H14 120.2 8_556 .
C13 C14 H14 120.2 . .
C19 C16 C15 120.3(6) . .
C19 C16 H16 119.8 . .
C15 C16 H16 119.8 . .
N1 C19 C16 124.6(6) . .
N1 C19 H19 117.7 . .
C16 C19 H19 117.7 . .
C18 N1 C19 114.9(5) . .
C18 N1 Cu1 121.8(4) . .
C19 N1 Cu1 122.6(4) . .
C8 C20 C7 121.0(5) . .
C8 C20 H20 119.5 . .
C7 C20 H20 119.5 . .
C2 O1 C23 116.8(6) . .
C22 N3 C21 116.8(5) . .
C22 N3 Cu1 119.3(4) . .
C21 N3 Cu1 123.9(4) . .
N3 C21 C14 123.2(6) . 8_455
N3 C21 H21 118.4 . .
C14 C21 H21 118.4 8_455 .
N3 C22 C12 124.0(6) . 8_455
N3 C22 H22 118.0 . .
C12 C22 H22 118.0 8_455 .
O1 C23 H23A 109.5 . .
O1 C23 H23B 109.5 . .
H23A C23 H23B 109.5 . .
O1 C23 H23C 109.5 . .
H23A C23 H23C 109.5 . .
H23B C23 H23C 109.5 . .
C26 N4 C27 114.7(15) . .
C26 N4 C28 116.0(19) . .
C27 N4 C28 129.2(19) . .
N4 C26 H26A 109.5 . .
N4 C26 H26B 109.5 . .
H26A C26 H26B 109.5 . .
N4 C26 H26C 109.5 . .
H26A C26 H26C 109.5 . .
H26B C26 H26C 109.5 . .
N4 C27 H27A 109.5 . .
N4 C27 H27B 109.5 . .
H27A C27 H27B 109.5 . .
N4 C27 H27C 109.5 . .
H27A C27 H27C 109.5 . .
H27B C27 H27C 109.5 . .
O3 C28 N4 122(2) . .
O3 C28 H28 119.0 . .
N4 C28 H28 119.0 . .

loop_
_geom_bond_atom_site_label_1
_geom_bond_atom_site_label_2
_geom_bond_distance
_geom_bond_site_symmetry_2
I1 Cu1 2.6647(9) .
I1 Cu1 2.6703(8) 5_556
Cu1 N1 2.016(5) .
Cu1 N3 2.026(5) .
Cu1 Cu1 2.5972(15) 5_556
Cu1 I1 2.6703(8) 5_556
C6 C5 1.382(9) .
C6 C4 1.401(9) .
C6 C7 1.479(8) .
N2 C11 1.333(8) .
N2 C8 1.347(7) .
C13 C14 1.382(9) .
C13 C12 1.396(9) .
C13 C11 1.489(8) .
C10 C7 1.393(8) .
C10 C11 1.398(8) .
C10 H10 0.9300 .
C5 C1 1.383(9) .
C5 H5 0.9300 .
C8 C20 1.389(8) .
C8 C15 1.488(8) .
C15 C17 1.387(9) .
C15 C16 1.385(8) .
C18 N1 1.351(8) .
C18 C17 1.376(9) .
C18 H18 0.9300 .
C17 H17 0.9300 .
C7 C20 1.403(8) .
C12 C22 1.375(8) 8_556
C12 H12 0.9300 .
C1 C2 1.384(10) .
C1 H1 0.9300 .
C4 C3 1.372(10) .
C4 H4 0.9300 .
C3 C2 1.381(11) .
C3 H3 0.9300 .
C2 O1 1.379(8) .
C14 C21 1.386(9) 8_556
C14 H14 0.9300 .
C16 C19 1.355(10) .
C16 H16 0.9300 .
C19 N1 1.356(9) .
C19 H19 0.9300 .
C20 H20 0.9300 .
O1 C23 1.449(11) .
N3 C22 1.333(8) .
N3 C21 1.337(8) .
C21 C14 1.386(9) 8_455
C21 H21 0.9300 .
C22 C12 1.375(8) 8_455
C22 H22 0.9300 .
C23 H23A 0.9600 .
C23 H23B 0.9600 .
C23 H23C 0.9600 .
N4 C26 1.39(2) .
N4 C27 1.42(2) .
N4 C28 1.44(2) .
C26 H26A 0.9600 .
C26 H26B 0.9600 .
C26 H26C 0.9600 .
C27 H27A 0.9600 .
C27 H27B 0.9600 .
C27 H27C 0.9600 .
C28 O3 1.21(3) .
C28 H28 0.9300 .
N5 C35 1.19(5) .

loop_
_geom_torsion_atom_site_label_1
_geom_torsion_atom_site_label_2
_geom_torsion_atom_site_label_3
_geom_torsion_atom_site_label_4
_geom_torsion
_geom_torsion_site_symmetry_1
_geom_torsion_site_symmetry_4
Cu1 I1 Cu1 N1 113.59(16) 5_556 .
Cu1 I1 Cu1 N3 -123.41(16) 5_556 .
Cu1 I1 Cu1 I1 0.0 5_556 5_556
C4 C6 C5 C1 -1.8(9) . .
C7 C6 C5 C1 176.8(5) . .
C11 N2 C8 C20 0.6(8) . .
C11 N2 C8 C15 -177.5(5) . .
N2 C8 C15 C17 6.0(8) . .
C20 C8 C15 C17 -172.1(6) . .
N2 C8 C15 C16 -175.8(6) . .
C20 C8 C15 C16 6.1(9) . .
N1 C18 C17 C15 -0.8(10) . .
C16 C15 C17 C18 -2.5(9) . .
C8 C15 C17 C18 175.8(6) . .
C8 N2 C11 C10 2.4(8) . .
C8 N2 C11 C13 179.9(5) . .
C7 C10 C11 N2 -2.4(9) . .
C7 C10 C11 C13 -179.8(5) . .
C14 C13 C11 N2 -11.8(9) . .
C12 C13 C11 N2 169.3(6) . .
C14 C13 C11 C10 165.8(6) . .
C12 C13 C11 C10 -13.1(9) . .
C11 C10 C7 C20 -0.6(8) . .
C11 C10 C7 C6 -178.3(5) . .
C5 C6 C7 C10 22.9(8) . .
C4 C6 C7 C10 -158.5(6) . .
C5 C6 C7 C20 -154.7(6) . .
C4 C6 C7 C20 23.9(9) . .
C14 C13 C12 C22 -1.5(10) . 8_556
C11 C13 C12 C22 177.5(6) . 8_556
C6 C5 C1 C2 -0.6(9) . .
C5 C6 C4 C3 2.9(10) . .
C7 C6 C4 C3 -175.8(6) . .
C6 C4 C3 C2 -1.6(12) . .
C4 C3 C2 O1 -179.7(7) . .
C4 C3 C2 C1 -0.8(11) . .
C5 C1 C2 O1 -179.4(6) . .
C5 C1 C2 C3 1.9(10) . .
C12 C13 C14 C21 1.1(10) . 8_556
C11 C13 C14 C21 -177.9(6) . 8_556
C17 C15 C16 C19 3.6(10) . .
C8 C15 C16 C19 -174.7(6) . .
C15 C16 C19 N1 -1.4(11) . .
C17 C18 N1 C19 3.0(10) . .
C17 C18 N1 Cu1 -167.8(5) . .
C16 C19 N1 C18 -1.9(10) . .
C16 C19 N1 Cu1 168.8(6) . .
N3 Cu1 N1 C18 179.9(5) . .
Cu1 Cu1 N1 C18 2.0(5) 5_556 .
I1 Cu1 N1 C18 -62.8(5) . .
I1 Cu1 N1 C18 64.6(5) 5_556 .
N3 Cu1 N1 C19 9.8(6) . .
Cu1 Cu1 N1 C19 -168.0(4) 5_556 .
I1 Cu1 N1 C19 127.1(5) . .
I1 Cu1 N1 C19 -105.4(5) 5_556 .
N2 C8 C20 C7 -3.5(8) . .
C15 C8 C20 C7 174.4(5) . .
C10 C7 C20 C8 3.4(8) . .
C6 C7 C20 C8 -178.9(5) . .
C3 C2 O1 C23 173.2(7) . .
C1 C2 O1 C23 -5.6(10) . .
N1 Cu1 N3 C22 86.3(6) . .
Cu1 Cu1 N3 C22 -96.1(5) 5_556 .
I1 Cu1 N3 C22 -30.2(6) . .
I1 Cu1 N3 C22 -162.2(5) 5_556 .
N1 Cu1 N3 C21 -92.5(6) . .
Cu1 Cu1 N3 C21 85.1(6) 5_556 .
I1 Cu1 N3 C21 151.0(5) . .
I1 Cu1 N3 C21 19.1(6) 5_556 .
C22 N3 C21 C14 3.0(11) . 8_455
Cu1 N3 C21 C14 -178.2(6) . 8_455
C21 N3 C22 C12 -2.6(11) . 8_455
Cu1 N3 C22 C12 178.6(6) . 8_455
C26 N4 C28 O3 -25(3) . .
C27 N4 C28 O3 157(2) . .
